data_2216656
loop_
_publ_author_name
'Kang, Jun-Tao'
'Li, Zhi-Gang'
'Xu, Jing-Wei'
'Yang Wei'

_publ_section_title
;
 2-Chloro-5-nitropyrimidine
;
_journal_coeditor_code LX2031
_journal_issue 12
_journal_name_full 'Acta Crystallographica Section E'
_journal_page_first o4815
_journal_page_last o4815
_journal_paper_doi 10.1107/S1600536807058795
_journal_volume 63
_journal_year 2007
_chemical_formula_iupac 'C4 H2 Cl N3 O2'
_chemical_formula_moiety 'C4 H2 Cl N3 O2'
_chemical_formula_sum 'C4 H2 Cl N3 O2'
_chemical_formula_weight 159.54
_chemical_name_systematic
;
2-Chloro-5-nitropyrimidine
;
_space_group_IT_number 33
_symmetry_cell_setting orthorhombic
_symmetry_space_group_name_Hall 'P 2c -2n'
_symmetry_space_group_name_H-M 'P n a 21'
_atom_sites_solution_hydrogens geom
_atom_sites_solution_primary direct
_atom_sites_solution_secondary difmap
_cell_angle_alpha 90.00
_cell_angle_beta 90.00
_cell_angle_gamma 90.00
_cell_formula_units_Z 4
_cell_length_a 7.812(3)
_cell_length_b 13.649(5)
_cell_length_c 5.711(2)
_cell_measurement_reflns_used 1404
_cell_measurement_temperature 293(2)
_cell_measurement_theta_max 25.21
_cell_measurement_theta_min 3.00
_cell_volume 608.9(4)
_computing_cell_refinement 'SMART (Bruker, 1998)'
_computing_data_collection 'SMART (Bruker, 1998)'
_computing_data_reduction 'SAINT (Bruker, 1998)'
_computing_molecular_graphics 'SHELXTL (Bruker, 1998)'
_computing_publication_material 'SHELXTL (Bruker, 1998)'
_computing_structure_refinement 'SHELXL97 (Sheldrick, 1997)'
_computing_structure_solution 'SHELXS97 (Sheldrick, 1997)'
_diffrn_ambient_temperature 293(2)
_diffrn_detector_area_resol_mean 10.0
_diffrn_measured_fraction_theta_full 1.000
_diffrn_measured_fraction_theta_max 1.000
_diffrn_measurement_device_type 'Bruker APEX CCD area detector'
_diffrn_measurement_method '\f and \w scans'
_diffrn_radiation_monochromator graphite
_diffrn_radiation_source 'fine-focus sealed tube'
_diffrn_radiation_type MoK\a
_diffrn_radiation_wavelength 0.71073
_diffrn_reflns_av_R_equivalents 0.0208
_diffrn_reflns_av_sigmaI/netI 0.0218
_diffrn_reflns_limit_h_max 9
_diffrn_reflns_limit_h_min -5
_diffrn_reflns_limit_k_max 16
_diffrn_reflns_limit_k_min -15
_diffrn_reflns_limit_l_max 6
_diffrn_reflns_limit_l_min -7
_diffrn_reflns_number 3197
_diffrn_reflns_theta_full 26.13
_diffrn_reflns_theta_max 26.13
_diffrn_reflns_theta_min 2.98
_diffrn_standards_number 0
_exptl_absorpt_coefficient_mu 0.558
_exptl_absorpt_correction_T_max 0.9225
_exptl_absorpt_correction_T_min 0.8326
_exptl_absorpt_correction_type multi-scan
_exptl_absorpt_process_details '(SAINT-Plus; Bruker, 2003)'
_exptl_crystal_colour white
_exptl_crystal_density_diffrn 1.740
_exptl_crystal_density_method 'not measured'
_exptl_crystal_description block
_exptl_crystal_F_000 320
_exptl_crystal_size_max 0.34
_exptl_crystal_size_mid 0.29
_exptl_crystal_size_min 0.15
_refine_diff_density_max 0.146
_refine_diff_density_min -0.139
_refine_ls_abs_structure_details 'Flack (1983), 502 Friedel pairs'
_refine_ls_abs_structure_Flack 0.06(10)
_refine_ls_extinction_method none
_refine_ls_goodness_of_fit_ref 1.078
_refine_ls_hydrogen_treatment constr
_refine_ls_matrix_type full
_refine_ls_number_parameters 91
_refine_ls_number_reflns 1169
_refine_ls_number_restraints 1
_refine_ls_restrained_S_all 1.077
_refine_ls_R_factor_all 0.0312
_refine_ls_R_factor_gt 0.0287
_refine_ls_shift/su_max <0.001
_refine_ls_shift/su_mean <0.001
_refine_ls_structure_factor_coef Fsqd
_refine_ls_weighting_details 'calc w=1/[\s^2^(Fo^2^)+(0.0313P)^2^+0.0657P] where P=(Fo^2^+2Fc^2^)/3'
_refine_ls_weighting_scheme calc
_refine_ls_wR_factor_gt 0.0658
_refine_ls_wR_factor_ref 0.0673
_reflns_number_gt 1096
_reflns_number_total 1169
_reflns_threshold_expression I>2\s(I)
_cod_data_source_file lx2031.cif
_cod_data_source_block I
_cod_depositor_comments
;
The following automatic conversions were performed:
'_symmetry_cell_setting' value 'Orthorhombic' changed to 'orthorhombic'
according to '/home/saulius/struct/CIF-dictionaries/cif_core.dic'
dictionary named 'cif_core.dic' version 2.4.1 from 2010-06-29.

Automatic conversion script
Id: cif_fix_enum 1527 2010-12-29 10:47:43Z saulius 

The following automatic conversions were performed:

'_symmetry_cell_setting' value 'Orthorhombic' changed to
'orthorhombic' according to
/home/saulius/struct/CIF-dictionaries/cif_core.dic dictionary named
'cif_core.dic' version 2.4.1 from 2010-06-29.

Automatic conversion script
Id: cif_fix_values 1715 2011-07-08 13:25:40Z adriana 
;
_cod_original_sg_symbol_H-M Pna2(1)
_cod_database_code 2216656
_cod_database_fobs_code 2216656

loop_
_symmetry_equiv_pos_as_xyz
'x, y, z'
'-x, -y, z+1/2'
'x+1/2, -y+1/2, z'
'-x+1/2, y+1/2, z+1/2'

loop_
_atom_site_type_symbol
_atom_site_label
_atom_site_fract_x
_atom_site_fract_y
_atom_site_fract_z
_atom_site_U_iso_or_equiv
_atom_site_adp_type
_atom_site_calc_flag
_atom_site_refinement_flags
_atom_site_occupancy
Cl Cl 0.75367(8) 0.85258(4) 0.34560(17) 0.05833(18) Uani d . 1
N N1 0.1234(2) 0.89202(14) 0.8681(4) 0.0484(4) Uani d . 1
N N2 0.5619(2) 0.81848(14) 0.7062(4) 0.0534(5) Uani d . 1
N N3 0.4484(2) 0.92123(13) 0.4046(3) 0.0490(5) Uani d . 1
O O1 0.1184(2) 0.85840(12) 1.0650(3) 0.0640(5) Uani d . 1
O O2 0.0021(2) 0.93094(14) 0.7696(3) 0.0674(5) Uani d . 1
C C1 0.5650(3) 0.86551(15) 0.5040(4) 0.0422(5) Uani d . 1
C C2 0.4157(3) 0.82858(15) 0.8238(5) 0.0504(5) Uani d . 1
H H2 0.4031 0.7973 0.9675 0.061 Uiso calc R 1
C C3 0.3035(3) 0.92896(17) 0.5257(4) 0.0493(5) Uani d . 1
H H3 0.2139 0.9658 0.4648 0.059 Uiso calc R 1
C C4 0.2836(3) 0.88393(14) 0.7380(4) 0.0399(5) Uani d . 1

loop_
_atom_site_aniso_label
_atom_site_aniso_U_11
_atom_site_aniso_U_22
_atom_site_aniso_U_33
_atom_site_aniso_U_12
_atom_site_aniso_U_13
_atom_site_aniso_U_23
Cl 0.0457(3) 0.0646(3) 0.0648(4) 0.0038(2) 0.0151(2) -0.0001(3)
N1 0.0424(10) 0.0470(9) 0.0557(13) -0.0028(7) 0.0050(10) -0.0133(10)
N2 0.0443(11) 0.0585(11) 0.0576(12) 0.0109(9) 0.0063(9) 0.0079(10)
N3 0.0449(10) 0.0574(10) 0.0446(12) 0.0075(8) 0.0009(9) 0.0050(8)
O1 0.0587(11) 0.0789(13) 0.0543(12) -0.0009(8) 0.0135(9) -0.0041(9)
O2 0.0389(9) 0.0829(11) 0.0803(14) 0.0144(8) 0.0019(8) -0.0077(10)
C1 0.0370(11) 0.0421(11) 0.0476(13) -0.0006(9) 0.0044(10) -0.0046(10)
C2 0.0483(13) 0.0530(12) 0.0500(12) 0.0048(9) 0.0105(12) 0.0082(11)
C3 0.0426(11) 0.0550(13) 0.0504(13) 0.0091(10) -0.0051(11) -0.0016(11)
C4 0.0340(11) 0.0369(10) 0.0490(13) 0.0000(8) 0.0000(9) -0.0072(10)

loop_
_atom_type_symbol
_atom_type_description
_atom_type_scat_dispersion_real
_atom_type_scat_dispersion_imag
_atom_type_scat_source
C C 0.0033 0.0016 'International Tables Vol C Tables 4.2.6.8 and 6.1.1.4'
H H 0.0000 0.0000 'International Tables Vol C Tables 4.2.6.8 and 6.1.1.4'
N N 0.0061 0.0033 'International Tables Vol C Tables 4.2.6.8 and 6.1.1.4'
O O 0.0106 0.0060 'International Tables Vol C Tables 4.2.6.8 and 6.1.1.4'
Cl Cl 0.1484 0.1585 'International Tables Vol C Tables 4.2.6.8 and 6.1.1.4'

loop_
_geom_angle_atom_site_label_1
_geom_angle_atom_site_label_2
_geom_angle_atom_site_label_3
_geom_angle_site_symmetry_3
_geom_angle
C1 Cl O1 1_654 172.5(2)
O1 N1 O2 . 124.40(19)
O1 N1 C4 . 118.04(19)
O2 N1 C4 . 117.5(2)
C1 N2 C2 . 114.0(2)
C1 N3 C3 . 114.23(18)
N3 C1 N2 . 130.2(2)
N3 C1 Cl . 114.91(17)
N2 C1 Cl . 114.89(17)
N2 C2 C4 . 121.5(2)
N2 C2 H2 . 119.2
C4 C2 H2 . 119.2
N3 C3 C4 . 121.5(2)
N3 C3 H3 . 119.3
C4 C3 H3 . 119.3
C3 C4 C2 . 118.6(2)
C3 C4 N1 . 121.0(2)
C2 C4 N1 . 120.4(2)

loop_
_geom_bond_atom_site_label_1
_geom_bond_atom_site_label_2
_geom_bond_site_symmetry_2
_geom_bond_distance
Cl O1 1_654 3.270(2)
Cl C1 . 1.738(2)
N1 O1 . 1.215(3)
N1 O2 . 1.223(2)
N1 C4 . 1.459(3)
N2 C1 . 1.322(3)
N2 C2 . 1.332(3)
N3 C1 . 1.315(3)
N3 C3 . 1.330(3)
C2 C4 . 1.370(3)
C2 H2 . 0.9300
C3 C4 . 1.368(3)
C3 H3 . 0.9300

loop_
_geom_hbond_atom_site_label_D
_geom_hbond_atom_site_label_H
_geom_hbond_atom_site_label_A
_geom_hbond_site_symmetry_A
_geom_hbond_distance_DH
_geom_hbond_distance_HA
_geom_hbond_distance_DA
_geom_hbond_angle_DHA
C3 H3 O2 2_574 0.93 2.47 3.390(3) 173.8

loop_
_geom_torsion_atom_site_label_1
_geom_torsion_atom_site_label_2
_geom_torsion_atom_site_label_3
_geom_torsion_atom_site_label_4
_geom_torsion
C3 N3 C1 N2 -1.8(3)
C3 N3 C1 Cl 178.81(16)
C2 N2 C1 N3 1.2(4)
C2 N2 C1 Cl -179.42(16)
C1 N2 C2 C4 -0.4(3)
C1 N3 C3 C4 1.6(3)
N3 C3 C4 C2 -1.1(3)
N3 C3 C4 N1 -179.3(2)
N2 C2 C4 C3 0.4(3)
N2 C2 C4 N1 178.66(19)
O1 N1 C4 C3 -173.2(2)
O2 N1 C4 C3 8.0(3)
O1 N1 C4 C2 8.6(3)
O2 N1 C4 C2 -170.2(2)
